data_7040381
loop_
_publ_author_name
'Hinrichsen, Svea'
'Schnoor, Ann-Christin'
'Grund, Katharina'
'Fl\"oser, Benedikt'
'Schlimm, Alexander'
'N\"ather, Christian'
'Krahmer, Jan'
'Tuczek, Felix'

_publ_section_title
;
 Molybdenum dinitrogen complexes facially coordinated by linear tridentate
 PEP ligands (E = N or P): impact of the central E donor in trans-position
 to N2.
;
_journal_issue 37
_journal_name_full 'Dalton transactions (Cambridge, England : 2003)'
_journal_page_first 14801
_journal_page_last 14813
_journal_paper_doi 10.1039/c6dt02316a
_journal_volume 45
_journal_year 2016
_chemical_formula_sum 'C35 H47 Mo N2 P5'
_chemical_formula_weight 746.53
_chemical_name_systematic
;
 ?
;
_space_group_crystal_system monoclinic
_space_group_IT_number 14
_space_group_name_Hall '-P 2yn'
_space_group_name_H-M_alt 'P 1 21/n 1'
_symmetry_space_group_name_Hall '-P 2yn'
_symmetry_space_group_name_H-M 'P 1 21/n 1'
_atom_sites_solution_hydrogens mixed
_audit_creation_method SHELXL-2014
_audit_update_record
;
2016-06-06 deposited with the CCDC.
2016-08-17 downloaded from the CCDC.
;
_cell_angle_alpha 90
_cell_angle_beta 93.240(2)
_cell_angle_gamma 90
_cell_formula_units_Z 4
_cell_length_a 9.4524(2)
_cell_length_b 18.9236(3)
_cell_length_c 20.0445(4)
_cell_measurement_reflns_used 46604
_cell_measurement_temperature 170(2)
_cell_measurement_theta_max 26.004
_cell_measurement_theta_min 1.481
_cell_volume 3579.70(12)
_computing_cell_refinement 'X-Area (Stoe, 2008)'
_computing_data_collection 'X-Area (Stoe, 2008)'
_computing_data_reduction 'X-Area (Stoe, 2008)'
_computing_structure_refinement 'SHELXL-2014 (Sheldrick, 2014)'
_computing_structure_solution 'SHELXS-97 (Sheldrick, 2008)'
_diffrn_ambient_temperature 170(2)
_diffrn_measured_fraction_theta_full 0.999
_diffrn_measured_fraction_theta_max 0.999
_diffrn_measurement_device_type IPDS-2
_diffrn_measurement_method 'Omega scans'
_diffrn_radiation_type MoK\a
_diffrn_radiation_wavelength 0.71073
_diffrn_reflns_av_R_equivalents 0.0532
_diffrn_reflns_av_unetI/netI 0.0231
_diffrn_reflns_Laue_measured_fraction_full 0.999
_diffrn_reflns_Laue_measured_fraction_max 0.999
_diffrn_reflns_limit_h_max 11
_diffrn_reflns_limit_h_min -11
_diffrn_reflns_limit_k_max 23
_diffrn_reflns_limit_k_min -23
_diffrn_reflns_limit_l_max 24
_diffrn_reflns_limit_l_min -23
_diffrn_reflns_number 46604
_diffrn_reflns_point_group_measured_fraction_full 0.999
_diffrn_reflns_point_group_measured_fraction_max 0.999
_diffrn_reflns_theta_full 25.242
_diffrn_reflns_theta_max 26.004
_diffrn_reflns_theta_min 1.481
_exptl_absorpt_coefficient_mu 0.617
_exptl_absorpt_correction_T_max 0.9339
_exptl_absorpt_correction_T_min 0.7655
_exptl_absorpt_correction_type numerical
_exptl_absorpt_process_details 'X-Red and X-Shape'
_exptl_crystal_colour colorless
_exptl_crystal_density_diffrn 1.385
_exptl_crystal_description block
_exptl_crystal_F_000 1552
_exptl_crystal_size_max 0.28
_exptl_crystal_size_mid 0.20
_exptl_crystal_size_min 0.11
_refine_diff_density_max 0.622
_refine_diff_density_min -0.716
_refine_diff_density_rms 0.064
_refine_ls_extinction_coef 0.0013(3)
_refine_ls_extinction_expression Fc^*^=kFc[1+0.001xFc^2^\l^3^/sin(2\q)]^-1/4^
_refine_ls_extinction_method SHELXL
_refine_ls_goodness_of_fit_ref 1.059
_refine_ls_hydrogen_treatment mixed
_refine_ls_matrix_type full
_refine_ls_number_parameters 397
_refine_ls_number_reflns 7030
_refine_ls_number_restraints 0
_refine_ls_restrained_S_all 1.059
_refine_ls_R_factor_all 0.0358
_refine_ls_R_factor_gt 0.0323
_refine_ls_shift/su_max 0.002
_refine_ls_shift/su_mean 0.000
_refine_ls_structure_factor_coef Fsqd
_refine_ls_weighting_details 'w=1/[\s^2^(Fo^2^)+(0.0538P)^2^+1.2655P] where P=(Fo^2^+2Fc^2^)/3'
_refine_ls_weighting_scheme calc
_refine_ls_wR_factor_gt 0.0868
_refine_ls_wR_factor_ref 0.0891
_reflns_Friedel_coverage 0.000
_reflns_number_gt 6495
_reflns_number_total 7030
_reflns_threshold_expression 'I > 2\s(I)'
_cod_data_source_file c6dt02316a2.cif
_cod_data_source_block felix139
_cod_depositor_comments 'Adding full bibliography for 7040380--7040381.cif.'
_cod_database_code 7040381
_shelx_space_group_comment
;
The symmetry employed for this shelxl refinement is uniquely defined
by the following loop, which should always be used as a source of
symmetry information in preference to the above space-group names.
They are only intended as comments.
;
_shelxl_version_number 2014-3

loop_
_space_group_symop_operation_xyz
'x, y, z'
'-x+1/2, y+1/2, -z+1/2'
'-x, -y, -z'
'x-1/2, -y-1/2, z-1/2'

loop_
_atom_site_label
_atom_site_type_symbol
_atom_site_fract_x
_atom_site_fract_y
_atom_site_fract_z
_atom_site_U_iso_or_equiv
_atom_site_adp_type
_atom_site_occupancy
_atom_site_site_symmetry_order
_atom_site_calc_flag
_atom_site_refinement_flags_posn
_atom_site_refinement_flags_adp
Mo1 Mo 0.52318(2) 0.70081(2) 0.27326(2) 0.02921(8) Uani 1 1 d . .
N1 N 0.31527(19) 0.71087(9) 0.24308(9) 0.0347(4) Uani 1 1 d . .
N2 N 0.2020(2) 0.71729(11) 0.22520(11) 0.0468(5) Uani 1 1 d . .
P1 P 0.44945(6) 0.67832(3) 0.38542(3) 0.03379(13) Uani 1 1 d . .
C1 C 0.5830(2) 0.65758(14) 0.45445(11) 0.0443(5) Uani 1 1 d . .
H1A H 0.5475 0.6761 0.4966 0.053 Uiso 1 1 calc R U
H1B H 0.5894 0.6056 0.4589 0.053 Uiso 1 1 calc R U
C2 C 0.7329(3) 0.68653(16) 0.44739(13) 0.0515(6) Uani 1 1 d . .
H2A H 0.7264 0.7377 0.4372 0.062 Uiso 1 1 calc R U
H2B H 0.7874 0.6812 0.4907 0.062 Uiso 1 1 calc R U
C3 C 0.8141(3) 0.65013(15) 0.39311(13) 0.0504(6) Uani 1 1 d . .
H3A H 0.7933 0.5989 0.3936 0.060 Uiso 1 1 calc R U
H3B H 0.9171 0.6562 0.4034 0.060 Uiso 1 1 calc R U
P2 P 0.76807(6) 0.68540(3) 0.30892(3) 0.03789(14) Uani 1 1 d . .
H2 H 0.863(2) 0.7441(11) 0.3169(10) 0.024(5) Uiso 1 1 d . .
C4 C 0.8896(2) 0.63372(13) 0.25861(13) 0.0459(5) Uani 1 1 d . .
H4A H 0.9130 0.6623 0.2193 0.055 Uiso 1 1 calc R U
H4B H 0.9789 0.6256 0.2858 0.055 Uiso 1 1 calc R U
C5 C 0.8318(2) 0.56241(13) 0.23408(13) 0.0455(5) Uani 1 1 d . .
H5A H 0.8005 0.5354 0.2729 0.055 Uiso 1 1 calc R U
H5B H 0.9095 0.5355 0.2148 0.055 Uiso 1 1 calc R U
C6 C 0.7081(2) 0.56728(12) 0.18181(12) 0.0403(5) Uani 1 1 d . .
H6A H 0.6995 0.5219 0.1573 0.048 Uiso 1 1 calc R U
H6B H 0.7285 0.6047 0.1492 0.048 Uiso 1 1 calc R U
P3 P 0.53712(5) 0.58722(3) 0.21916(3) 0.03189(13) Uani 1 1 d . .
C11 C 0.3523(2) 0.75366(12) 0.42025(11) 0.0387(5) Uani 1 1 d . .
C12 C 0.4157(3) 0.80421(12) 0.46243(12) 0.0443(5) Uani 1 1 d . .
H12 H 0.5106 0.7976 0.4796 0.053 Uiso 1 1 calc R U
C13 C 0.3411(3) 0.86467(13) 0.47990(13) 0.0506(6) Uani 1 1 d . .
H13 H 0.3861 0.8993 0.5081 0.061 Uiso 1 1 calc R U
C14 C 0.2028(3) 0.87422(14) 0.45641(13) 0.0508(6) Uani 1 1 d . .
H14 H 0.1533 0.9159 0.4674 0.061 Uiso 1 1 calc R U
C15 C 0.1365(3) 0.82339(14) 0.41707(13) 0.0477(6) Uani 1 1 d . .
H15 H 0.0397 0.8289 0.4025 0.057 Uiso 1 1 calc R U
C16 C 0.2106(3) 0.76393(13) 0.39853(12) 0.0430(5) Uani 1 1 d . .
H16 H 0.1642 0.7295 0.3706 0.052 Uiso 1 1 calc R U
C21 C 0.3173(2) 0.60950(11) 0.40408(11) 0.0365(5) Uani 1 1 d . .
C22 C 0.2884(3) 0.59198(14) 0.46967(12) 0.0485(6) Uani 1 1 d . .
H22 H 0.3316 0.6183 0.5057 0.058 Uiso 1 1 calc R U
C23 C 0.1980(3) 0.53703(16) 0.48291(15) 0.0597(7) Uani 1 1 d . .
H23 H 0.1812 0.5250 0.5278 0.072 Uiso 1 1 calc R U
C24 C 0.1324(3) 0.49973(15) 0.43114(16) 0.0594(7) Uani 1 1 d . .
H24 H 0.0715 0.4614 0.4402 0.071 Uiso 1 1 calc R U
C25 C 0.1548(3) 0.51797(14) 0.36599(15) 0.0542(6) Uani 1 1 d . .
H25 H 0.1072 0.4932 0.3301 0.065 Uiso 1 1 calc R U
C26 C 0.2473(2) 0.57259(13) 0.35289(12) 0.0434(5) Uani 1 1 d . .
H26 H 0.2626 0.5848 0.3079 0.052 Uiso 1 1 calc R U
C31 C 0.5163(2) 0.50009(12) 0.26019(11) 0.0354(4) Uani 1 1 d . .
C32 C 0.5341(2) 0.49597(13) 0.32930(12) 0.0417(5) Uani 1 1 d . .
H32 H 0.5597 0.5371 0.3543 0.050 Uiso 1 1 calc R U
C33 C 0.5151(3) 0.43260(14) 0.36245(13) 0.0502(6) Uani 1 1 d . .
H33 H 0.5267 0.4309 0.4098 0.060 Uiso 1 1 calc R U
C34 C 0.4794(2) 0.37207(13) 0.32694(14) 0.0492(6) Uani 1 1 d . .
H34 H 0.4643 0.3289 0.3497 0.059 Uiso 1 1 calc R U
C35 C 0.4658(2) 0.37475(13) 0.25814(14) 0.0463(5) Uani 1 1 d . .
H35 H 0.4441 0.3329 0.2334 0.056 Uiso 1 1 calc R U
C36 C 0.4836(2) 0.43824(12) 0.22479(12) 0.0404(5) Uani 1 1 d . .
H36 H 0.4734 0.4395 0.1774 0.048 Uiso 1 1 calc R U
C41 C 0.4116(2) 0.57559(11) 0.14614(11) 0.0348(4) Uani 1 1 d . .
C42 C 0.2698(2) 0.56035(13) 0.15563(11) 0.0427(5) Uani 1 1 d . .
H42 H 0.2404 0.5530 0.1997 0.051 Uiso 1 1 calc R U
C43 C 0.1708(3) 0.55569(15) 0.10209(12) 0.0487(6) Uani 1 1 d . .
H43 H 0.0749 0.5450 0.1098 0.058 Uiso 1 1 calc R U
C44 C 0.2104(3) 0.56649(14) 0.03770(12) 0.0477(6) Uani 1 1 d . .
H44 H 0.1427 0.5631 0.0010 0.057 Uiso 1 1 calc R U
C45 C 0.3500(3) 0.58232(16) 0.02754(13) 0.0533(6) Uani 1 1 d . .
H45 H 0.3785 0.5904 -0.0165 0.064 Uiso 1 1 calc R U
C46 C 0.4485(3) 0.58653(14) 0.08087(12) 0.0483(6) Uani 1 1 d . .
H46 H 0.5442 0.5972 0.0727 0.058 Uiso 1 1 calc R U
P4 P 0.54845(6) 0.82747(3) 0.29135(3) 0.03321(13) Uani 1 1 d . .
P5 P 0.58125(6) 0.76335(3) 0.17184(3) 0.03549(14) Uani 1 1 d . .
C51 C 0.6651(3) 0.87288(13) 0.35397(12) 0.0459(5) Uani 1 1 d . .
H51A H 0.6724 0.9229 0.3421 0.069 Uiso 1 1 calc R U
H51B H 0.7595 0.8513 0.3553 0.069 Uiso 1 1 calc R U
H51C H 0.6257 0.8687 0.3980 0.069 Uiso 1 1 calc R U
C52 C 0.3960(2) 0.88640(12) 0.29011(12) 0.0439(5) Uani 1 1 d . .
H52A H 0.3490 0.8820 0.3323 0.066 Uiso 1 1 calc R U
H52B H 0.3293 0.8736 0.2528 0.066 Uiso 1 1 calc R U
H52C H 0.4276 0.9353 0.2845 0.066 Uiso 1 1 calc R U
C53 C 0.6302(2) 0.84791(12) 0.21197(11) 0.0383(5) Uani 1 1 d . .
H53A H 0.5857 0.8890 0.1885 0.046 Uiso 1 1 calc R U
H53B H 0.7340 0.8547 0.2177 0.046 Uiso 1 1 calc R U
C54 C 0.4355(3) 0.78772(15) 0.11239(14) 0.0551(7) Uani 1 1 d . .
H54A H 0.3582 0.8083 0.1366 0.083 Uiso 1 1 calc R U
H54B H 0.4013 0.7455 0.0882 0.083 Uiso 1 1 calc R U
H54C H 0.4691 0.8224 0.0806 0.083 Uiso 1 1 calc R U
C55 C 0.7206(3) 0.75117(15) 0.11239(13) 0.0524(6) Uani 1 1 d . .
H55A H 0.7304 0.7945 0.0863 0.079 Uiso 1 1 calc R U
H55B H 0.6950 0.7119 0.0822 0.079 Uiso 1 1 calc R U
H55C H 0.8107 0.7406 0.1370 0.079 Uiso 1 1 calc R U

loop_
_atom_site_aniso_label
_atom_site_aniso_U_11
_atom_site_aniso_U_22
_atom_site_aniso_U_33
_atom_site_aniso_U_23
_atom_site_aniso_U_13
_atom_site_aniso_U_12
Mo1 0.02595(11) 0.03054(12) 0.03133(12) 0.00033(6) 0.00336(7) -0.00075(6)
N1 0.0341(10) 0.0325(9) 0.0380(10) 0.0004(7) 0.0060(7) -0.0011(7)
N2 0.0292(10) 0.0471(11) 0.0637(14) 0.0015(10) -0.0020(9) 0.0009(8)
P1 0.0346(3) 0.0350(3) 0.0319(3) 0.0009(2) 0.0034(2) -0.0010(2)
C1 0.0467(13) 0.0498(14) 0.0360(12) 0.0024(10) -0.0015(9) 0.0007(10)
C2 0.0451(13) 0.0668(16) 0.0411(13) -0.0023(12) -0.0105(10) -0.0031(12)
C3 0.0363(12) 0.0623(16) 0.0516(14) 0.0027(12) -0.0053(10) 0.0042(11)
P2 0.0279(3) 0.0406(3) 0.0449(3) -0.0010(2) 0.0001(2) -0.0011(2)
C4 0.0304(10) 0.0503(14) 0.0571(15) -0.0009(11) 0.0028(10) 0.0021(10)
C5 0.0307(10) 0.0465(13) 0.0597(15) -0.0019(11) 0.0054(10) 0.0076(9)
C6 0.0341(11) 0.0391(12) 0.0485(13) -0.0036(10) 0.0096(9) 0.0015(9)
P3 0.0292(3) 0.0315(3) 0.0353(3) -0.0008(2) 0.0046(2) 0.0001(2)
C11 0.0458(12) 0.0378(11) 0.0335(11) 0.0020(9) 0.0121(9) -0.0030(9)
C12 0.0479(13) 0.0467(13) 0.0392(12) -0.0015(10) 0.0103(10) -0.0062(10)
C13 0.0648(16) 0.0410(13) 0.0480(14) -0.0080(11) 0.0208(12) -0.0088(11)
C14 0.0599(15) 0.0437(13) 0.0517(14) 0.0009(11) 0.0271(12) 0.0054(11)
C15 0.0477(13) 0.0486(14) 0.0481(14) 0.0051(11) 0.0147(11) 0.0072(11)
C16 0.0451(12) 0.0433(13) 0.0412(12) 0.0002(10) 0.0089(10) 0.0028(10)
C21 0.0369(11) 0.0352(11) 0.0381(11) 0.0022(9) 0.0067(9) 0.0019(9)
C22 0.0507(14) 0.0541(15) 0.0412(13) 0.0061(11) 0.0082(10) -0.0020(11)
C23 0.0614(16) 0.0623(17) 0.0569(16) 0.0195(14) 0.0178(13) -0.0048(14)
C24 0.0541(15) 0.0469(15) 0.079(2) 0.0086(14) 0.0220(14) -0.0084(12)
C25 0.0462(13) 0.0496(15) 0.0681(17) -0.0081(13) 0.0132(12) -0.0105(11)
C26 0.0392(12) 0.0468(13) 0.0451(13) -0.0034(10) 0.0106(10) -0.0046(10)
C31 0.0298(10) 0.0361(11) 0.0403(11) 0.0018(9) 0.0023(8) 0.0020(8)
C32 0.0405(11) 0.0406(12) 0.0439(12) 0.0019(10) 0.0004(9) 0.0024(9)
C33 0.0513(14) 0.0515(15) 0.0476(14) 0.0128(11) 0.0007(11) 0.0063(11)
C34 0.0401(12) 0.0416(13) 0.0659(17) 0.0161(12) 0.0034(11) 0.0013(10)
C35 0.0387(12) 0.0362(12) 0.0638(16) 0.0028(11) 0.0011(10) -0.0012(9)
C36 0.0377(11) 0.0374(12) 0.0461(13) 0.0018(9) 0.0026(9) -0.0005(9)
C41 0.0358(10) 0.0302(10) 0.0389(11) -0.0006(8) 0.0052(8) -0.0011(8)
C42 0.0383(11) 0.0545(14) 0.0356(11) 0.0019(10) 0.0051(9) -0.0030(10)
C43 0.0367(12) 0.0661(16) 0.0432(13) 0.0033(12) 0.0012(10) -0.0049(11)
C44 0.0480(13) 0.0554(15) 0.0390(12) 0.0042(11) -0.0047(10) -0.0023(11)
C45 0.0543(14) 0.0712(18) 0.0347(12) 0.0071(12) 0.0047(10) -0.0091(13)
C46 0.0429(12) 0.0626(16) 0.0400(13) 0.0024(11) 0.0076(10) -0.0103(11)
P4 0.0327(3) 0.0324(3) 0.0349(3) -0.0009(2) 0.0050(2) -0.0026(2)
P5 0.0369(3) 0.0369(3) 0.0331(3) 0.0012(2) 0.0059(2) -0.0029(2)
C51 0.0500(13) 0.0435(13) 0.0442(13) -0.0050(10) 0.0021(10) -0.0125(11)
C52 0.0458(12) 0.0375(12) 0.0494(13) 0.0016(10) 0.0112(10) 0.0045(10)
C53 0.0399(11) 0.0357(11) 0.0401(12) 0.0013(9) 0.0085(9) -0.0034(9)
C54 0.0627(16) 0.0521(15) 0.0492(15) 0.0107(12) -0.0077(12) -0.0068(13)
C55 0.0632(16) 0.0473(14) 0.0492(14) -0.0031(11) 0.0256(12) -0.0065(12)

loop_
_atom_type_symbol
_atom_type_description
_atom_type_scat_dispersion_real
_atom_type_scat_dispersion_imag
_atom_type_scat_source
C C 0.0033 0.0016 'International Tables Vol C Tables 4.2.6.8 and 6.1.1.4'
H H 0.0000 0.0000 'International Tables Vol C Tables 4.2.6.8 and 6.1.1.4'
N N 0.0061 0.0033 'International Tables Vol C Tables 4.2.6.8 and 6.1.1.4'
P P 0.1023 0.0942 'International Tables Vol C Tables 4.2.6.8 and 6.1.1.4'
Mo Mo -1.6832 0.6857 'International Tables Vol C Tables 4.2.6.8 and 6.1.1.4'

loop_
_geom_angle_atom_site_label_1
_geom_angle_atom_site_label_2
_geom_angle_atom_site_label_3
_geom_angle
N1 Mo1 P2 178.39(5)
N1 Mo1 P3 91.49(5)
P2 Mo1 P3 87.10(2)
N1 Mo1 P1 88.21(5)
P2 Mo1 P1 91.46(2)
P3 Mo1 P1 106.59(2)
N1 Mo1 P4 92.13(5)
P2 Mo1 P4 89.45(2)
P3 Mo1 P4 159.428(19)
P1 Mo1 P4 93.762(19)
N1 Mo1 P5 88.05(5)
P2 Mo1 P5 92.77(2)
P3 Mo1 P5 92.120(19)
P1 Mo1 P5 161.01(2)
P4 Mo1 P5 67.785(19)
N2 N1 Mo1 178.32(19)
C11 P1 C21 96.35(10)
C11 P1 C1 102.22(11)
C21 P1 C1 97.93(11)
C11 P1 Mo1 112.83(7)
C21 P1 Mo1 122.74(7)
C1 P1 Mo1 120.47(8)
C2 C1 P1 116.58(17)
C3 C2 C1 114.1(2)
C2 C3 P2 112.70(18)
C3 P2 C4 100.71(12)
C3 P2 Mo1 119.34(8)
C4 P2 Mo1 121.32(8)
C5 C4 P2 114.85(16)
C4 C5 C6 114.4(2)
C5 C6 P3 112.66(16)
C41 P3 C31 99.55(10)
C41 P3 C6 101.02(10)
C31 P3 C6 96.59(10)
C41 P3 Mo1 114.44(7)
C31 P3 Mo1 125.55(7)
C6 P3 Mo1 115.62(8)
C12 C11 C16 117.8(2)
C12 C11 P1 123.57(19)
C16 C11 P1 118.41(18)
C11 C12 C13 120.6(2)
C14 C13 C12 120.3(2)
C15 C14 C13 119.9(2)
C14 C15 C16 120.1(2)
C15 C16 C11 121.2(2)
C26 C21 C22 117.9(2)
C26 C21 P1 120.35(17)
C22 C21 P1 121.68(18)
C23 C22 C21 121.0(2)
C24 C23 C22 120.0(3)
C23 C24 C25 120.0(2)
C24 C25 C26 119.9(3)
C21 C26 C25 121.1(2)
C32 C31 C36 118.1(2)
C32 C31 P3 118.79(17)
C36 C31 P3 123.08(17)
C33 C32 C31 121.0(2)
C34 C33 C32 120.3(2)
C35 C34 C33 119.4(2)
C34 C35 C36 120.4(2)
C35 C36 C31 120.7(2)
C46 C41 C42 117.0(2)
C46 C41 P3 123.08(17)
C42 C41 P3 119.76(16)
C43 C42 C41 121.3(2)
C44 C43 C42 120.5(2)
C45 C44 C43 118.9(2)
C44 C45 C46 120.5(2)
C45 C46 C41 121.8(2)
C52 P4 C51 99.61(12)
C52 P4 C53 103.24(11)
C51 P4 C53 103.08(11)
C52 P4 Mo1 122.01(8)
C51 P4 Mo1 127.77(9)
C53 P4 Mo1 96.90(7)
C54 P5 C53 103.13(12)
C54 P5 C55 98.62(14)
C53 P5 C55 102.76(11)
C54 P5 Mo1 117.93(10)
C53 P5 Mo1 96.91(7)
C55 P5 Mo1 132.96(10)
P5 C53 P4 95.02(10)

loop_
_geom_bond_atom_site_label_1
_geom_bond_atom_site_label_2
_geom_bond_distance
Mo1 N1 2.0323(19)
Mo1 P2 2.4015(6)
Mo1 P3 2.4146(6)
Mo1 P1 2.4287(6)
Mo1 P4 2.4338(6)
Mo1 P5 2.4414(6)
N1 N2 1.116(3)
P1 C11 1.853(2)
P1 C21 1.857(2)
P1 C1 1.861(2)
C1 C2 1.533(4)
C2 C3 1.530(4)
C3 P2 1.844(3)
P2 C4 1.851(2)
C4 C5 1.527(3)
C5 C6 1.528(3)
C6 P3 1.858(2)
P3 C41 1.844(2)
P3 C31 1.858(2)
C11 C12 1.390(3)
C11 C16 1.399(3)
C12 C13 1.399(3)
C13 C14 1.376(4)
C14 C15 1.373(4)
C15 C16 1.387(3)
C21 C26 1.379(3)
C21 C22 1.398(3)
C22 C23 1.381(4)
C23 C24 1.374(4)
C24 C25 1.379(4)
C25 C26 1.388(3)
C31 C32 1.388(3)
C31 C36 1.394(3)
C32 C33 1.388(3)
C33 C34 1.380(4)
C34 C35 1.379(4)
C35 C36 1.390(3)
C41 C46 1.388(3)
C41 C42 1.395(3)
C42 C43 1.386(3)
C43 C44 1.379(3)
C44 C45 1.379(4)
C45 C46 1.380(4)
P4 C52 1.821(2)
P4 C51 1.837(2)
P4 C53 1.848(2)
P5 C54 1.829(3)
P5 C53 1.838(2)
P5 C55 1.840(2)
